data_8000284
loop_
_publ_author_name
'Sansalone, Lorenzo'
'Zhang, Yang'
'Mazza, Mercedes M. A.'
'Davis, Janel L.'
'Song, Ki-Hee'
'Captain, Burjor'
'Zhang, Hao F.'
'Raymo, Fran\,cisco M'

_publ_section_title
;
 High-Throughput Single-Molecule Spectroscopy Resolves the Conformational
 Isomers of BODIPY Chromophores.
;
_journal_name_full 'The journal of physical chemistry letters'
_journal_page_first 6807
_journal_page_last 6812
_journal_paper_doi 10.1021/acs.jpclett.9b02250
_journal_year 2019
_chemical_formula_sum 'C31 H30 B F2 N3 S'
_chemical_formula_weight 525.45
_space_group_crystal_system monoclinic
_space_group_IT_number 14
_space_group_name_Hall '-P 2yn'
_space_group_name_H-M_alt 'P 1 21/n 1'
_symmetry_space_group_name_Hall '-P 2yn'
_symmetry_space_group_name_H-M 'P 1 21/n 1'
_atom_sites_solution_hydrogens geom
_audit_creation_method SHELXL-2014/7
_cell_angle_alpha 90
_cell_angle_beta 106.8490(10)
_cell_angle_gamma 90
_cell_formula_units_Z 4
_cell_length_a 10.8426(5)
_cell_length_b 21.9098(11)
_cell_length_c 11.8473(6)
_cell_measurement_reflns_used 6401
_cell_measurement_temperature 100
_cell_measurement_theta_max 28.35
_cell_measurement_theta_min 2.24
_cell_volume 2693.6(2)
_computing_cell_refinement 'SAINT+  V8.34A (Bruker, 2015)'
_computing_data_collection 'APEX2 v2.2-0 (Bruker, 2007)'
_computing_data_reduction 'SAINT+  V8.34A (Bruker, 2015)'
_computing_molecular_graphics 'XSHELL v6.3.1 (Bruker, 2004)'
_computing_publication_material 'XCIF v2014/2 (Bruker, 2014)'
_computing_structure_refinement 'SHELXL-2014/7 (Sheldrick, 2014)'
_computing_structure_solution 'SHELXS/SHELXTL V6.14 (Bruker, 2015)'
_diffrn_ambient_temperature 100
_diffrn_measured_fraction_theta_full 1.000
_diffrn_measured_fraction_theta_max 1.000
_diffrn_measurement_device_type 'Bruker SMART APEX2 CCD diffractometer'
_diffrn_measurement_method 'omega scans'
_diffrn_radiation_type MoK\a
_diffrn_radiation_wavelength 0.71073
_diffrn_reflns_av_R_equivalents 0.0434
_diffrn_reflns_av_unetI/netI 0.0330
_diffrn_reflns_Laue_measured_fraction_full 1.000
_diffrn_reflns_Laue_measured_fraction_max 1.000
_diffrn_reflns_limit_h_max 12
_diffrn_reflns_limit_h_min -12
_diffrn_reflns_limit_k_max 26
_diffrn_reflns_limit_k_min -26
_diffrn_reflns_limit_l_max 14
_diffrn_reflns_limit_l_min -14
_diffrn_reflns_number 23227
_diffrn_reflns_point_group_measured_fraction_full 1.000
_diffrn_reflns_point_group_measured_fraction_max 1.000
_diffrn_reflns_theta_full 25.000
_diffrn_reflns_theta_max 25.000
_diffrn_reflns_theta_min 1.859
_exptl_absorpt_coefficient_mu 0.160
_exptl_absorpt_correction_T_max 0.7457
_exptl_absorpt_correction_T_min 0.6500
_exptl_absorpt_correction_type multi-scan
_exptl_absorpt_process_details '(SADABS 2014/5 Bruker)'
_exptl_crystal_colour red
_exptl_crystal_density_diffrn 1.296
_exptl_crystal_description rod
_exptl_crystal_F_000 1104
_exptl_crystal_size_max 0.520
_exptl_crystal_size_mid 0.040
_exptl_crystal_size_min 0.020
_refine_diff_density_max 0.344
_refine_diff_density_min -0.314
_refine_diff_density_rms 0.046
_refine_ls_extinction_method none
_refine_ls_goodness_of_fit_ref 1.024
_refine_ls_hydrogen_treatment constr
_refine_ls_matrix_type full
_refine_ls_number_parameters 348
_refine_ls_number_reflns 4738
_refine_ls_number_restraints 0
_refine_ls_restrained_S_all 1.024
_refine_ls_R_factor_all 0.0530
_refine_ls_R_factor_gt 0.0402
_refine_ls_shift/su_max 0.003
_refine_ls_shift/su_mean 0.000
_refine_ls_structure_factor_coef Fsqd
_refine_ls_weighting_details 'w=1/[\s^2^(Fo^2^)+(0.0354P)^2^+2.0109P] where P=(Fo^2^+2Fc^2^)/3'
_refine_ls_weighting_scheme calc
_refine_ls_wR_factor_gt 0.0872
_refine_ls_wR_factor_ref 0.0935
_reflns_Friedel_coverage 0.000
_reflns_number_gt 3899
_reflns_number_total 4738
_reflns_threshold_expression 'I > 2\s(I)'
_cod_data_source_file jz9b02250_si_003.cif
_cod_data_source_block collect_0m
_cod_depositor_comments
;
The following automatic conversions were performed:

'_exptl_absorpt_correction_type' value 'Multi-scan' changed to
'multi-scan' according to
/home/data/users/saulius/crontab/automatic-downloads/rss-feeds/ACS/lib/dictionaries/cif_core.dic
dictionary named 'cif_core.dic' version 2.4.2 from 2011-04-26.

Automatic conversion script
Id: cif_fix_values 4973 2017-02-22 13:04:09Z antanas 
;
_cod_database_code 8000284
_shelx_shelxl_version_number 2014/7
_shelx_space_group_comment
; 
The symmetry employed for this shelxl refinement is uniquely defined 
by the following loop, which should always be used as a source of 
symmetry information in preference to the above space-group names. 
They are only intended as comments. 
;
_shelx_estimated_absorpt_t_min 0.922
_shelx_estimated_absorpt_t_max 0.997

loop_
_space_group_symop_operation_xyz
'x, y, z'
'-x+1/2, y+1/2, -z+1/2'
'-x, -y, -z'
'x-1/2, -y-1/2, z-1/2'

loop_
_atom_site_label
_atom_site_type_symbol
_atom_site_fract_x
_atom_site_fract_y
_atom_site_fract_z
_atom_site_U_iso_or_equiv
_atom_site_adp_type
_atom_site_occupancy
_atom_site_site_symmetry_order
_atom_site_calc_flag
_atom_site_refinement_flags_posn
_atom_site_refinement_flags_adp
S1 S -0.14122(5) 0.15296(2) 0.72670(4) 0.01892(13) Uani 1 1 d . .
F1 F 0.02809(12) 0.21855(5) 0.47285(9) 0.0250(3) Uani 1 1 d . .
F2 F -0.13800(10) 0.15981(5) 0.36762(10) 0.0237(3) Uani 1 1 d . .
N1 N -0.03558(15) 0.06339(7) 0.86593(13) 0.0160(3) Uani 1 1 d . .
N2 N 0.07748(15) 0.11985(7) 0.40674(13) 0.0150(3) Uani 1 1 d . .
N3 N 0.00153(15) 0.20491(7) 0.26576(13) 0.0168(3) Uani 1 1 d . .
B1 B -0.0114(2) 0.17661(10) 0.38112(19) 0.0176(5) Uani 1 1 d . .
C1 C -0.18264(18) 0.14415(8) 0.85640(16) 0.0169(4) Uani 1 1 d . .
C2 C -0.26525(19) 0.17957(9) 0.89943(18) 0.0222(4) Uani 1 1 d . .
H2 H -0.3101 0.2122 0.8563 0.027 Uiso 1 1 calc R U
C3 C -0.2784(2) 0.16462(9) 1.00831(19) 0.0240(5) Uani 1 1 d . .
H3 H -0.3325 0.1879 1.0394 0.029 Uiso 1 1 calc R U
C4 C -0.21232(19) 0.11535(9) 1.07298(17) 0.0219(4) Uani 1 1 d . .
H4 H -0.2232 0.1063 1.1462 0.026 Uiso 1 1 calc R U
C5 C -0.13115(18) 0.07983(9) 1.03001(16) 0.0185(4) Uani 1 1 d . .
H5 H -0.0877 0.0469 1.0732 0.022 Uiso 1 1 calc R U
C6 C -0.11555(18) 0.09436(8) 0.91989(16) 0.0155(4) Uani 1 1 d . .
C7 C -0.03863(18) 0.08899(8) 0.76624(16) 0.0163(4) Uani 1 1 d . .
C8 C 0.03523(18) 0.06789(9) 0.69024(16) 0.0174(4) Uani 1 1 d . .
H8 H 0.0884 0.0340 0.7128 0.021 Uiso 1 1 calc R U
C9 C 0.02935(19) 0.09572(8) 0.58826(16) 0.0173(4) Uani 1 1 d . .
H9 H -0.0271 0.1286 0.5697 0.021 Uiso 1 1 calc R U
C10 C 0.09675(18) 0.08263(8) 0.50291(16) 0.0158(4) Uani 1 1 d . .
C11 C 0.18635(18) 0.03667(8) 0.49750(16) 0.0166(4) Uani 1 1 d . .
C12 C 0.2348(2) -0.01320(9) 0.58616(17) 0.0223(5) Uani 1 1 d . .
H12A H 0.2664 -0.0466 0.5485 0.027 Uiso 1 1 calc R U
H12B H 0.1637 -0.0285 0.6123 0.027 Uiso 1 1 calc R U
C13 C 0.3425(2) 0.00809(11) 0.69350(19) 0.0327(5) Uani 1 1 d . .
H13A H 0.4140 0.0224 0.6684 0.049 Uiso 1 1 calc R U
H13B H 0.3698 -0.0254 0.7473 0.049 Uiso 1 1 calc R U
H13C H 0.3113 0.0406 0.7322 0.049 Uiso 1 1 calc R U
C14 C 0.22360(18) 0.04731(8) 0.39632(16) 0.0157(4) Uani 1 1 d . .
C15 C 0.31834(19) 0.00891(8) 0.35750(17) 0.0190(4) Uani 1 1 d . .
H15A H 0.3726 -0.0125 0.4242 0.029 Uiso 1 1 calc R U
H15B H 0.3703 0.0346 0.3241 0.029 Uiso 1 1 calc R U
H15C H 0.2727 -0.0200 0.2994 0.029 Uiso 1 1 calc R U
C16 C 0.15548(18) 0.09974(8) 0.34026(16) 0.0147(4) Uani 1 1 d . .
C17 C 0.16051(18) 0.13318(8) 0.23927(16) 0.0151(4) Uani 1 1 d . .
C18 C 0.25457(18) 0.11609(8) 0.17439(16) 0.0166(4) Uani 1 1 d . .
C19 C 0.23311(19) 0.06755(8) 0.09602(16) 0.0186(4) Uani 1 1 d . .
H19 H 0.1602 0.0433 0.0854 0.022 Uiso 1 1 calc R U
C20 C 0.3203(2) 0.05513(9) 0.03343(17) 0.0232(5) Uani 1 1 d . .
H20 H 0.3048 0.0229 -0.0199 0.028 Uiso 1 1 calc R U
C21 C 0.4297(2) 0.09024(10) 0.04962(18) 0.0291(5) Uani 1 1 d . .
H21 H 0.4882 0.0816 0.0078 0.035 Uiso 1 1 calc R U
C22 C 0.4516(2) 0.13829(11) 0.1285(2) 0.0346(6) Uani 1 1 d . .
H22 H 0.5256 0.1619 0.1403 0.042 Uiso 1 1 calc R U
C23 C 0.3645(2) 0.15148(10) 0.18957(18) 0.0263(5) Uani 1 1 d . .
H23 H 0.3794 0.1843 0.2414 0.032 Uiso 1 1 calc R U
C24 C 0.08404(18) 0.18397(8) 0.20224(16) 0.0160(4) Uani 1 1 d . .
C25 C 0.06387(19) 0.22245(8) 0.09975(16) 0.0189(4) Uani 1 1 d . .
C26 C 0.1237(2) 0.21746(9) 0.00103(17) 0.0249(5) Uani 1 1 d . .
H26A H 0.0721 0.2394 -0.0663 0.037 Uiso 1 1 calc R U
H26B H 0.1284 0.1753 -0.0193 0.037 Uiso 1 1 calc R U
H26C H 0.2088 0.2345 0.0254 0.037 Uiso 1 1 calc R U
C27 C -0.02816(19) 0.26476(9) 0.10581(17) 0.0201(4) Uani 1 1 d . .
C28 C -0.0815(2) 0.31493(9) 0.01933(18) 0.0258(5) Uani 1 1 d . .
H28A H -0.1586 0.3312 0.0340 0.031 Uiso 1 1 calc R U
H28B H -0.1056 0.2983 -0.0600 0.031 Uiso 1 1 calc R U
C29 C 0.0153(2) 0.36625(10) 0.0280(2) 0.0377(6) Uani 1 1 d . .
H29A H 0.0398 0.3826 0.1065 0.057 Uiso 1 1 calc R U
H29B H -0.0230 0.3979 -0.0272 0.057 Uiso 1 1 calc R U
H29C H 0.0902 0.3506 0.0101 0.057 Uiso 1 1 calc R U
C30 C -0.06440(19) 0.25317(8) 0.20905(17) 0.0198(4) Uani 1 1 d . .
C31 C -0.1596(2) 0.28750(10) 0.25341(19) 0.0297(5) Uani 1 1 d . .
H31A H -0.1712 0.2671 0.3213 0.044 Uiso 1 1 calc R U
H31B H -0.2405 0.2893 0.1928 0.044 Uiso 1 1 calc R U
H31C H -0.1284 0.3281 0.2747 0.044 Uiso 1 1 calc R U

loop_
_atom_site_aniso_label
_atom_site_aniso_U_11
_atom_site_aniso_U_22
_atom_site_aniso_U_33
_atom_site_aniso_U_23
_atom_site_aniso_U_13
_atom_site_aniso_U_12
S1 0.0196(3) 0.0196(3) 0.0189(2) 0.0051(2) 0.0076(2) 0.0040(2)
F1 0.0411(8) 0.0160(6) 0.0200(6) -0.0014(5) 0.0120(5) 0.0024(5)
F2 0.0202(6) 0.0260(6) 0.0276(6) 0.0084(5) 0.0112(5) 0.0049(5)
N1 0.0158(9) 0.0179(8) 0.0146(8) 0.0015(6) 0.0049(7) 0.0004(7)
N2 0.0186(9) 0.0141(8) 0.0138(8) 0.0009(6) 0.0070(7) -0.0004(7)
N3 0.0191(9) 0.0143(8) 0.0172(8) 0.0018(6) 0.0056(7) 0.0004(7)
B1 0.0217(12) 0.0154(11) 0.0180(11) 0.0010(9) 0.0093(9) 0.0016(9)
C1 0.0138(10) 0.0192(10) 0.0180(10) -0.0002(8) 0.0052(8) -0.0036(8)
C2 0.0195(11) 0.0178(10) 0.0317(12) 0.0002(9) 0.0113(9) 0.0005(8)
C3 0.0213(11) 0.0220(11) 0.0347(12) -0.0053(9) 0.0176(10) -0.0029(9)
C4 0.0242(11) 0.0247(11) 0.0210(10) -0.0038(8) 0.0132(9) -0.0078(9)
C5 0.0175(10) 0.0201(10) 0.0179(10) 0.0000(8) 0.0054(8) -0.0036(8)
C6 0.0123(10) 0.0169(9) 0.0178(9) -0.0022(8) 0.0055(8) -0.0043(8)
C7 0.0145(10) 0.0160(9) 0.0174(10) 0.0016(8) 0.0031(8) -0.0012(8)
C8 0.0159(10) 0.0180(10) 0.0191(10) 0.0019(8) 0.0062(8) 0.0026(8)
C9 0.0191(11) 0.0155(9) 0.0177(10) 0.0006(8) 0.0057(8) 0.0013(8)
C10 0.0180(10) 0.0148(9) 0.0154(9) 0.0006(7) 0.0063(8) -0.0026(8)
C11 0.0190(10) 0.0135(9) 0.0174(9) 0.0002(8) 0.0051(8) -0.0013(8)
C12 0.0273(12) 0.0203(10) 0.0224(10) 0.0054(8) 0.0120(9) 0.0073(9)
C13 0.0248(12) 0.0451(14) 0.0281(12) 0.0154(10) 0.0073(10) 0.0077(10)
C14 0.0162(10) 0.0141(9) 0.0172(9) -0.0016(8) 0.0053(8) -0.0024(8)
C15 0.0213(11) 0.0176(10) 0.0190(10) 0.0002(8) 0.0070(8) 0.0023(8)
C16 0.0160(10) 0.0144(9) 0.0147(9) -0.0031(7) 0.0062(8) -0.0028(7)
C17 0.0174(10) 0.0140(9) 0.0134(9) -0.0034(7) 0.0038(8) -0.0065(8)
C18 0.0198(10) 0.0182(10) 0.0126(9) 0.0035(7) 0.0058(8) -0.0013(8)
C19 0.0196(11) 0.0184(10) 0.0187(10) 0.0000(8) 0.0071(8) -0.0021(8)
C20 0.0269(12) 0.0248(11) 0.0197(10) -0.0033(8) 0.0094(9) 0.0002(9)
C21 0.0270(12) 0.0404(13) 0.0260(11) -0.0030(10) 0.0175(10) -0.0023(10)
C22 0.0296(13) 0.0461(14) 0.0338(13) -0.0083(11) 0.0183(11) -0.0183(11)
C23 0.0316(13) 0.0296(12) 0.0215(11) -0.0084(9) 0.0139(9) -0.0128(10)
C24 0.0191(10) 0.0143(9) 0.0153(9) -0.0013(7) 0.0064(8) -0.0056(8)
C25 0.0213(11) 0.0179(10) 0.0159(9) 0.0007(8) 0.0029(8) -0.0076(8)
C26 0.0329(13) 0.0245(11) 0.0170(10) 0.0053(8) 0.0070(9) -0.0031(9)
C27 0.0216(11) 0.0170(10) 0.0187(10) 0.0044(8) 0.0010(8) -0.0037(8)
C28 0.0245(12) 0.0238(11) 0.0255(11) 0.0091(9) 0.0018(9) -0.0008(9)
C29 0.0325(14) 0.0245(12) 0.0482(15) 0.0185(11) -0.0011(11) -0.0017(10)
C30 0.0202(11) 0.0157(10) 0.0214(10) 0.0022(8) 0.0026(8) -0.0017(8)
C31 0.0345(13) 0.0233(11) 0.0311(12) 0.0073(9) 0.0093(10) 0.0100(10)

loop_
_atom_type_symbol
_atom_type_description
_atom_type_scat_dispersion_real
_atom_type_scat_dispersion_imag
_atom_type_scat_source
C C 0.0033 0.0016 'International Tables Vol C Tables 4.2.6.8 and 6.1.1.4'
H H 0.0000 0.0000 'International Tables Vol C Tables 4.2.6.8 and 6.1.1.4'
B B 0.0013 0.0007 'International Tables Vol C Tables 4.2.6.8 and 6.1.1.4'
N N 0.0061 0.0033 'International Tables Vol C Tables 4.2.6.8 and 6.1.1.4'
F F 0.0171 0.0103 'International Tables Vol C Tables 4.2.6.8 and 6.1.1.4'
S S 0.1246 0.1234 'International Tables Vol C Tables 4.2.6.8 and 6.1.1.4'

loop_
_geom_angle_atom_site_label_1
_geom_angle_atom_site_label_2
_geom_angle_atom_site_label_3
_geom_angle
C1 S1 C7 88.94(9)
C7 N1 C6 110.58(16)
C10 N2 C16 108.26(15)
C10 N2 B1 125.35(15)
C16 N2 B1 126.31(15)
C30 N3 C24 108.60(15)
C30 N3 B1 126.00(16)
C24 N3 B1 125.40(15)
F2 B1 F1 109.60(16)
F2 B1 N3 110.22(16)
F1 B1 N3 109.86(15)
F2 B1 N2 110.42(16)
F1 B1 N2 110.12(16)
N3 B1 N2 106.58(15)
C2 C1 C6 121.81(17)
C2 C1 S1 128.61(15)
C6 C1 S1 109.56(14)
C3 C2 C1 117.61(19)
C2 C3 C4 121.48(18)
C5 C4 C3 121.01(18)
C4 C5 C6 118.58(18)
N1 C6 C5 125.17(17)
N1 C6 C1 115.31(16)
C5 C6 C1 119.51(17)
N1 C7 C8 123.80(17)
N1 C7 S1 115.59(14)
C8 C7 S1 120.62(14)
C9 C8 C7 121.82(17)
C8 C9 C10 130.02(18)
N2 C10 C11 109.16(16)
N2 C10 C9 118.75(16)
C11 C10 C9 132.09(17)
C14 C11 C10 107.15(16)
C14 C11 C12 126.51(17)
C10 C11 C12 126.32(17)
C11 C12 C13 112.81(17)
C11 C14 C16 107.25(16)
C11 C14 C15 124.49(17)
C16 C14 C15 128.26(16)
N2 C16 C17 119.68(16)
N2 C16 C14 108.16(15)
C17 C16 C14 132.07(17)
C24 C17 C16 121.21(17)
C24 C17 C18 118.41(16)
C16 C17 C18 120.29(17)
C19 C18 C23 119.08(18)
C19 C18 C17 122.04(17)
C23 C18 C17 118.83(17)
C18 C19 C20 120.04(18)
C21 C20 C19 120.53(19)
C20 C21 C22 119.39(19)
C23 C22 C21 120.4(2)
C22 C23 C18 120.55(19)
C17 C24 N3 120.70(16)
C17 C24 C25 132.00(17)
N3 C24 C25 107.22(16)
C27 C25 C24 106.54(17)
C27 C25 C26 125.00(17)
C24 C25 C26 128.40(18)
C25 C27 C30 108.14(17)
C25 C27 C28 126.79(18)
C30 C27 C28 125.07(18)
C27 C28 C29 111.95(17)
N3 C30 C27 109.50(17)
N3 C30 C31 122.94(17)
C27 C30 C31 127.57(18)

loop_
_geom_bond_atom_site_label_1
_geom_bond_atom_site_label_2
_geom_bond_distance
S1 C1 1.7321(19)
S1 C7 1.7662(19)
F1 B1 1.392(2)
F2 B1 1.385(3)
N1 C7 1.299(2)
N1 C6 1.394(2)
N2 C10 1.367(2)
N2 C16 1.384(2)
N2 B1 1.548(3)
N3 C30 1.342(2)
N3 C24 1.403(2)
N3 B1 1.544(3)
C1 C2 1.389(3)
C1 C6 1.403(3)
C2 C3 1.378(3)
C3 C4 1.395(3)
C4 C5 1.378(3)
C5 C6 1.400(3)
C7 C8 1.444(3)
C8 C9 1.338(3)
C9 C10 1.438(3)
C10 C11 1.413(3)
C11 C14 1.391(3)
C11 C12 1.501(3)
C12 C13 1.529(3)
C14 C16 1.422(3)
C14 C15 1.499(3)
C16 C17 1.417(3)
C17 C24 1.381(3)
C17 C18 1.492(3)
C18 C19 1.386(3)
C18 C23 1.389(3)
C19 C20 1.387(3)
C20 C21 1.380(3)
C21 C22 1.382(3)
C22 C23 1.376(3)
C24 C25 1.442(3)
C25 C27 1.379(3)
C25 C26 1.496(3)
C27 C30 1.412(3)
C27 C28 1.500(3)
C28 C29 1.521(3)
C30 C31 1.490(3)
